data_4105417
loop_
_publ_author_name
'Christer B. Aaker\"oy'
'Safiyyah Forbes'
'John Desper'

_publ_section_title
;
 Using Cocrystals To Systematically Modulate Aqueous Solubility and
 Melting Behavior of an Anticancer Drug
;
_journal_name_full 'Journal of the American Chemical Society'
_journal_page_first 17048
_journal_page_last 17049
_journal_paper_doi 10.1021/ja907674c
_journal_volume 131
_journal_year 2009
_chemical_formula_moiety
;
(C18 H22 N4 O2) (C8 H14 O4)
;
_chemical_formula_sum 'C26 H36 N4 O6'
_chemical_formula_weight 500.59
_chemical_name_systematic
;
SF21 N,N'-(isonicotinyl)hexanediamine, octanedioic acid
;
_space_group_IT_number 2
_symmetry_cell_setting triclinic
_symmetry_space_group_name_Hall '-P 1'
_symmetry_space_group_name_H-M 'P -1'
_atom_sites_solution_hydrogens geom
_atom_sites_solution_primary direct
_atom_sites_solution_secondary difmap
_audit_creation_method SHELXL-97
_cell_angle_alpha 94.050(3)
_cell_angle_beta 95.222(2)
_cell_angle_gamma 91.277(2)
_cell_formula_units_Z 1
_cell_length_a 5.1392(5)
_cell_length_b 5.2412(5)
_cell_length_c 23.145(2)
_cell_measurement_reflns_used 9607
_cell_measurement_temperature 120(2)
_cell_measurement_theta_max 30.54
_cell_measurement_theta_min 2.66
_cell_volume 619.03(10)
_computing_cell_refinement 'Bruker SMART'
_computing_data_collection 'Bruker SMART'
_computing_data_reduction 'Bruker SAINT'
_computing_molecular_graphics 'Bruker SHELXTL'
_computing_publication_material 'Bruker SHELXTL'
_computing_structure_refinement 'SHELXL-97 (Sheldrick, 1997)'
_computing_structure_solution 'SHELXS-97 (Sheldrick, 1990)'
_diffrn_ambient_temperature 120(2)
_diffrn_measured_fraction_theta_full 0.993
_diffrn_measured_fraction_theta_max 0.993
_diffrn_measurement_device_type 'CCD area detector'
_diffrn_measurement_method 'phi and omega scans'
_diffrn_radiation_monochromator graphite
_diffrn_radiation_source 'fine-focus sealed tube'
_diffrn_radiation_type MoK\a
_diffrn_radiation_wavelength 0.71073
_diffrn_reflns_av_R_equivalents 0.0297
_diffrn_reflns_av_sigmaI/netI 0.0223
_diffrn_reflns_limit_h_max 7
_diffrn_reflns_limit_h_min -6
_diffrn_reflns_limit_k_max 7
_diffrn_reflns_limit_k_min -7
_diffrn_reflns_limit_l_max 32
_diffrn_reflns_limit_l_min -32
_diffrn_reflns_number 17489
_diffrn_reflns_theta_full 30.51
_diffrn_reflns_theta_max 30.51
_diffrn_reflns_theta_min 1.77
_exptl_absorpt_coefficient_mu 0.096
_exptl_absorpt_correction_T_max 0.9905
_exptl_absorpt_correction_T_min 0.9764
_exptl_absorpt_correction_type none
_exptl_crystal_colour colourless
_exptl_crystal_density_diffrn 1.343
_exptl_crystal_description plate
_exptl_crystal_F_000 268
_exptl_crystal_size_max 0.25
_exptl_crystal_size_mid 0.15
_exptl_crystal_size_min 0.10
_refine_diff_density_max 0.495
_refine_diff_density_min -0.278
_refine_diff_density_rms 0.048
_refine_ls_extinction_method none
_refine_ls_goodness_of_fit_ref 1.090
_refine_ls_hydrogen_treatment mixed
_refine_ls_matrix_type full
_refine_ls_number_parameters 169
_refine_ls_number_reflns 3780
_refine_ls_number_restraints 0
_refine_ls_restrained_S_all 1.090
_refine_ls_R_factor_all 0.0424
_refine_ls_R_factor_gt 0.0372
_refine_ls_shift/su_max 0.000
_refine_ls_shift/su_mean 0.000
_refine_ls_structure_factor_coef Fsqd
_refine_ls_weighting_details 'calc w=1/[\s^2^(Fo^2^)+(0.0650P)^2^+0.1000P] where P=(Fo^2^+2Fc^2^)/3'
_refine_ls_weighting_scheme calc
_refine_ls_wR_factor_gt 0.1086
_refine_ls_wR_factor_ref 0.1137
_reflns_number_gt 3316
_reflns_number_total 3780
_reflns_threshold_expression >2sigma(I)
_cod_data_source_file ja907674c_si_002_3.cif
_cod_data_source_block A3
_cod_original_cell_volume 619.02(10)
_cod_database_code 4105417

loop_
_symmetry_equiv_pos_as_xyz
'x, y, z'
'-x, -y, -z'

loop_
_atom_site_label
_atom_site_type_symbol
_atom_site_fract_x
_atom_site_fract_y
_atom_site_fract_z
_atom_site_U_iso_or_equiv
_atom_site_adp_type
_atom_site_occupancy
_atom_site_symmetry_multiplicity
_atom_site_calc_flag
_atom_site_refinement_flags
N11 N 0.56554(14) 0.17113(13) 0.21145(3) 0.01761(15) Uani 1 1 d .
C12 C 0.37489(16) 0.15319(15) 0.24696(4) 0.01782(17) Uani 1 1 d .
H12 H 0.2561 0.0103 0.2408 0.021 Uiso 1 1 calc R
C13 C 0.34339(16) 0.33374(15) 0.29229(4) 0.01626(16) Uani 1 1 d .
H13 H 0.2048 0.3156 0.3163 0.020 Uiso 1 1 calc R
C14 C 0.51863(15) 0.54246(15) 0.30197(3) 0.01413(15) Uani 1 1 d .
C15 C 0.71730(15) 0.56214(15) 0.26526(3) 0.01624(16) Uani 1 1 d .
H15 H 0.8400 0.7019 0.2707 0.019 Uiso 1 1 calc R
C16 C 0.73266(16) 0.37293(16) 0.22037(4) 0.01707(16) Uani 1 1 d .
H16 H 0.8670 0.3876 0.1951 0.020 Uiso 1 1 calc R
C17 C 0.47595(15) 0.74041(15) 0.35008(3) 0.01462(15) Uani 1 1 d .
N17 N 0.68629(14) 0.87660(13) 0.37479(3) 0.01631(15) Uani 1 1 d .
H17 H 0.847(2) 0.834(2) 0.3662(5) 0.020 Uiso 1 1 d .
O17 O 0.25422(11) 0.77430(12) 0.36575(3) 0.02020(15) Uani 1 1 d .
C21 C 0.65690(15) 1.07156(16) 0.42187(4) 0.01683(16) Uani 1 1 d .
H21A H 0.6043 0.9876 0.4562 0.020 Uiso 1 1 calc R
H21B H 0.5161 1.1872 0.4094 0.020 Uiso 1 1 calc R
C22 C 0.90772(15) 1.22819(15) 0.43903(4) 0.01633(16) Uani 1 1 d .
H22A H 0.9566 1.3188 0.4053 0.020 Uiso 1 1 calc R
H22B H 1.0506 1.1125 0.4501 0.020 Uiso 1 1 calc R
C23 C 0.87497(15) 1.42268(15) 0.48987(3) 0.01588(16) Uani 1 1 d .
H23A H 0.7358 1.5412 0.4781 0.019 Uiso 1 1 calc R
H23B H 0.8181 1.3315 0.5228 0.019 Uiso 1 1 calc R
C31 C 0.35151(16) -0.36176(15) 0.12340(4) 0.01650(16) Uani 1 1 d .
O31 O 0.54835(13) -0.19273(12) 0.12249(3) 0.02210(15) Uani 1 1 d .
H31 H 0.554(2) -0.061(2) 0.1547(6) 0.027 Uiso 1 1 d .
O32 O 0.19787(13) -0.35251(12) 0.16025(3) 0.02285(15) Uani 1 1 d .
C32 C 0.34999(17) -0.56354(16) 0.07377(4) 0.01946(17) Uani 1 1 d .
H32A H 0.5005 -0.6747 0.0816 0.023 Uiso 1 1 calc R
H32B H 0.3778 -0.4776 0.0380 0.023 Uiso 1 1 calc R
C33 C 0.10430(16) -0.73275(16) 0.06185(4) 0.01810(17) Uani 1 1 d .
H33A H -0.0500 -0.6246 0.0559 0.022 Uiso 1 1 calc R
H33B H 0.0820 -0.8329 0.0958 0.022 Uiso 1 1 calc R
C34 C 0.12164(16) -0.91482(16) 0.00790(4) 0.01858(17) Uani 1 1 d .
H34A H 0.1516 -0.8129 -0.0254 0.022 Uiso 1 1 calc R
H34B H 0.2743 -1.0244 0.0146 0.022 Uiso 1 1 calc R

loop_
_atom_site_aniso_label
_atom_site_aniso_U_11
_atom_site_aniso_U_22
_atom_site_aniso_U_33
_atom_site_aniso_U_23
_atom_site_aniso_U_13
_atom_site_aniso_U_12
N11 0.0198(3) 0.0161(3) 0.0161(3) -0.0033(2) 0.0013(3) -0.0018(2)
C12 0.0194(4) 0.0153(3) 0.0181(4) -0.0017(3) 0.0015(3) -0.0042(3)
C13 0.0167(3) 0.0164(3) 0.0153(3) -0.0016(3) 0.0025(3) -0.0027(3)
C14 0.0145(3) 0.0146(3) 0.0126(3) -0.0021(3) 0.0001(3) -0.0003(3)
C15 0.0156(3) 0.0164(3) 0.0159(4) -0.0032(3) 0.0016(3) -0.0035(3)
C16 0.0169(3) 0.0185(4) 0.0153(4) -0.0035(3) 0.0028(3) -0.0021(3)
C17 0.0153(3) 0.0150(3) 0.0130(3) -0.0024(3) 0.0009(3) -0.0014(3)
N17 0.0137(3) 0.0173(3) 0.0167(3) -0.0068(2) 0.0014(2) -0.0014(2)
O17 0.0149(3) 0.0232(3) 0.0217(3) -0.0066(2) 0.0042(2) -0.0017(2)
C21 0.0158(3) 0.0171(4) 0.0166(4) -0.0070(3) 0.0028(3) -0.0024(3)
C22 0.0153(3) 0.0161(4) 0.0165(4) -0.0058(3) 0.0021(3) -0.0024(3)
C23 0.0155(3) 0.0153(3) 0.0158(4) -0.0054(3) 0.0017(3) -0.0020(3)
C31 0.0176(3) 0.0157(3) 0.0154(4) -0.0016(3) 0.0001(3) -0.0029(3)
O31 0.0245(3) 0.0216(3) 0.0192(3) -0.0074(2) 0.0063(2) -0.0101(2)
O32 0.0237(3) 0.0237(3) 0.0206(3) -0.0067(2) 0.0073(2) -0.0063(2)
C32 0.0198(4) 0.0198(4) 0.0177(4) -0.0071(3) 0.0042(3) -0.0057(3)
C33 0.0182(4) 0.0173(4) 0.0179(4) -0.0050(3) 0.0024(3) -0.0043(3)
C34 0.0194(4) 0.0179(4) 0.0174(4) -0.0054(3) 0.0023(3) -0.0045(3)

loop_
_atom_type_symbol
_atom_type_description
_atom_type_scat_dispersion_real
_atom_type_scat_dispersion_imag
_atom_type_scat_source
C C 0.0033 0.0016 'International Tables Vol C Tables 4.2.6.8 and 6.1.1.4'
H H 0.0000 0.0000 'International Tables Vol C Tables 4.2.6.8 and 6.1.1.4'
N N 0.0061 0.0033 'International Tables Vol C Tables 4.2.6.8 and 6.1.1.4'
O O 0.0106 0.0060 'International Tables Vol C Tables 4.2.6.8 and 6.1.1.4'

loop_
_geom_angle_atom_site_label_1
_geom_angle_atom_site_label_2
_geom_angle_atom_site_label_3
_geom_angle
_geom_angle_site_symmetry_1
C16 N11 C12 118.32(7) .
N11 C12 C13 122.93(7) .
N11 C12 H12 118.5 .
C13 C12 H12 118.5 .
C12 C13 C14 118.81(7) .
C12 C13 H13 120.6 .
C14 C13 H13 120.6 .
C15 C14 C13 118.55(7) .
C15 C14 C17 123.42(7) .
C13 C14 C17 117.98(7) .
C14 C15 C16 118.76(7) .
C14 C15 H15 120.6 .
C16 C15 H15 120.6 .
N11 C16 C15 122.62(7) .
N11 C16 H16 118.7 .
C15 C16 H16 118.7 .
O17 C17 N17 122.16(7) .
O17 C17 C14 120.59(7) .
N17 C17 C14 117.25(7) .
C17 N17 C21 119.72(7) .
C17 N17 H17 120.4(8) .
C21 N17 H17 119.4(8) .
N17 C21 C22 112.14(6) .
N17 C21 H21A 109.2 .
C22 C21 H21A 109.2 .
N17 C21 H21B 109.2 .
C22 C21 H21B 109.2 .
H21A C21 H21B 107.9 .
C21 C22 C23 111.05(6) .
C21 C22 H22A 109.4 .
C23 C22 H22A 109.4 .
C21 C22 H22B 109.4 .
C23 C22 H22B 109.4 .
H22A C22 H22B 108.0 .
C23 C23 C22 112.90(8) 2_786
C23 C23 H23A 109.0 2_786
C22 C23 H23A 109.0 .
C23 C23 H23B 109.0 2_786
C22 C23 H23B 109.0 .
H23A C23 H23B 107.8 .
O32 C31 O31 123.52(8) .
O32 C31 C32 125.41(7) .
O31 C31 C32 111.06(7) .
C31 O31 H31 112.3(7) .
C31 C32 C33 116.21(7) .
C31 C32 H32A 108.2 .
C33 C32 H32A 108.2 .
C31 C32 H32B 108.2 .
C33 C32 H32B 108.2 .
H32A C32 H32B 107.4 .
C32 C33 C34 110.56(7) .
C32 C33 H33A 109.5 .
C34 C33 H33A 109.5 .
C32 C33 H33B 109.5 .
C34 C33 H33B 109.5 .
H33A C33 H33B 108.1 .
C34 C34 C33 113.58(8) 2_535
C34 C34 H34A 108.8 2_535
C33 C34 H34A 108.8 .
C34 C34 H34B 108.8 2_535
C33 C34 H34B 108.8 .
H34A C34 H34B 107.7 .

loop_
_geom_bond_atom_site_label_1
_geom_bond_atom_site_label_2
_geom_bond_distance
_geom_bond_site_symmetry_2
N11 C16 1.3399(10) .
N11 C12 1.3407(10) .
C12 C13 1.3856(11) .
C12 H12 0.9500 .
C13 C14 1.3938(10) .
C13 H13 0.9500 .
C14 C15 1.3930(11) .
C14 C17 1.5019(11) .
C15 C16 1.3936(11) .
C15 H15 0.9500 .
C16 H16 0.9500 .
C17 O17 1.2397(10) .
C17 N17 1.3418(10) .
N17 C21 1.4608(10) .
N17 H17 0.898(12) .
C21 C22 1.5188(11) .
C21 H21A 0.9900 .
C21 H21B 0.9900 .
C22 C23 1.5253(11) .
C22 H22A 0.9900 .
C22 H22B 0.9900 .
C23 C23 1.5226(15) 2_786
C23 H23A 0.9900 .
C23 H23B 0.9900 .
C31 O32 1.2130(10) .
C31 O31 1.3324(9) .
C31 C32 1.5048(11) .
O31 H31 0.977(13) .
C32 C33 1.5196(11) .
C32 H32A 0.9900 .
C32 H32B 0.9900 .
C33 C34 1.5276(11) .
C33 H33A 0.9900 .
C33 H33B 0.9900 .
C34 C34 1.5215(15) 2_535
C34 H34A 0.9900 .
C34 H34B 0.9900 .

loop_
_geom_hbond_atom_site_label_D
_geom_hbond_atom_site_label_H
_geom_hbond_atom_site_label_A
_geom_hbond_distance_DH
_geom_hbond_distance_HA
_geom_hbond_distance_DA
_geom_hbond_angle_DHA
_geom_hbond_site_symmetry_A
O31 H31 N11 0.977(13) 1.723(13) 2.6998(9) 179.8(13) .
N17 H17 O17 0.898(12) 2.122(12) 3.0025(10) 166.5(11) 1_655

loop_
_geom_torsion_atom_site_label_1
_geom_torsion_atom_site_label_2
_geom_torsion_atom_site_label_3
_geom_torsion_atom_site_label_4
_geom_torsion
_geom_torsion_site_symmetry_4
C16 N11 C12 C13 0.02(13) .
N11 C12 C13 C14 -0.63(13) .
C12 C13 C14 C15 0.55(12) .
C12 C13 C14 C17 178.05(7) .
C13 C14 C15 C16 0.09(12) .
C17 C14 C15 C16 -177.26(7) .
C12 N11 C16 C15 0.68(13) .
C14 C15 C16 N11 -0.73(13) .
C15 C14 C17 O17 150.94(8) .
C13 C14 C17 O17 -26.43(11) .
C15 C14 C17 N17 -29.00(12) .
C13 C14 C17 N17 153.64(8) .
O17 C17 N17 C21 0.16(13) .
C14 C17 N17 C21 -179.90(7) .
C17 N17 C21 C22 -172.68(7) .
N17 C21 C22 C23 -177.65(7) .
C21 C22 C23 C23 177.77(8) 2_786
O32 C31 C32 C33 13.84(13) .
O31 C31 C32 C33 -167.05(7) .
C31 C32 C33 C34 175.88(7) .
C32 C33 C34 C34 -178.22(9) 2_535
